data_7210985
loop_
_publ_author_name
'Luo, Li'
'Lv, Gao-Chao'
'Wang, Peng'
'Liu, Qing'
'Chen, Kai'
'Sun, Wei-Yin'

_publ_section_title
;
 pH-Dependent cobalt(ii) frameworks with mixed
 3,3&#x2032;,5,5&#x2032;-tetra(1H-imidazol-1-yl)-1,1&#x2032;-biphenyl and
 1,3,5-benzenetricarboxylate ligands: synthesis, structure and sorption
 property
;
_journal_issue 45
_journal_name_full CrystEngComm
_journal_page_first 9537
_journal_paper_doi 10.1039/c3ce41056k
_journal_volume 15
_journal_year 2013
_chemical_formula_moiety 'C33 H26 Co2 N8 O9, 2H2O'
_chemical_formula_sum 'C33 H30 Co2 N8 O11'
_chemical_formula_weight 832.51
_chemical_name_systematic
; 
 ? 
;
_space_group_IT_number 56
_symmetry_cell_setting orthorhombic
_symmetry_space_group_name_Hall '-P 2ab 2ac'
_symmetry_space_group_name_H-M 'P c c n'
_atom_sites_solution_hydrogens geom
_atom_sites_solution_primary direct
_atom_sites_solution_secondary difmap
_audit_creation_method SHELXL-97
_cell_angle_alpha 90.00
_cell_angle_beta 90.00
_cell_angle_gamma 90.00
_cell_formula_units_Z 8
_cell_length_a 20.0960(10)
_cell_length_b 23.0880(10)
_cell_length_c 14.6160(10)
_cell_measurement_reflns_used 9963
_cell_measurement_temperature 293(2)
_cell_measurement_theta_max 28.29
_cell_measurement_theta_min 2.47
_cell_volume 6781.5(6)
_computing_structure_refinement 'SHELXL-97 (Sheldrick, 1997)'
_computing_structure_solution 'SHELXS-97 (Sheldrick, 1990)'
_diffrn_ambient_temperature 293(2)
_diffrn_measured_fraction_theta_full 1.000
_diffrn_measured_fraction_theta_max 1.000
_diffrn_measurement_device_type 'CCD area detector'
_diffrn_measurement_method 'phi and omega scans'
_diffrn_radiation_monochromator graphite
_diffrn_radiation_source 'fine-focus sealed tube'
_diffrn_radiation_type MoK\a
_diffrn_radiation_wavelength 0.71069
_diffrn_reflns_av_R_equivalents 0.0242
_diffrn_reflns_av_sigmaI/netI 0.0158
_diffrn_reflns_limit_h_max 23
_diffrn_reflns_limit_h_min -23
_diffrn_reflns_limit_k_max 27
_diffrn_reflns_limit_k_min -21
_diffrn_reflns_limit_l_max 17
_diffrn_reflns_limit_l_min -17
_diffrn_reflns_number 36643
_diffrn_reflns_theta_full 25.05
_diffrn_reflns_theta_max 25.05
_diffrn_reflns_theta_min 1.34
_exptl_absorpt_coefficient_mu 1.054
_exptl_absorpt_correction_T_max 0.8169
_exptl_absorpt_correction_T_min 0.7428
_exptl_absorpt_correction_type multi-scan
_exptl_absorpt_process_details sadabs(Bruker,2000)
_exptl_crystal_colour brown
_exptl_crystal_density_diffrn 1.631
_exptl_crystal_density_method 'not measured'
_exptl_crystal_description needle-like
_exptl_crystal_F_000 3408
_exptl_crystal_size_max 0.30
_exptl_crystal_size_mid 0.30
_exptl_crystal_size_min 0.20
_refine_diff_density_max 0.946
_refine_diff_density_min -0.879
_refine_diff_density_rms 0.108
_refine_ls_extinction_method none
_refine_ls_goodness_of_fit_ref 1.337
_refine_ls_hydrogen_treatment constr
_refine_ls_matrix_type full
_refine_ls_number_parameters 515
_refine_ls_number_reflns 6018
_refine_ls_number_restraints 14
_refine_ls_restrained_S_all 1.349
_refine_ls_R_factor_all 0.0579
_refine_ls_R_factor_gt 0.0499
_refine_ls_shift/su_max 0.001
_refine_ls_shift/su_mean 0.000
_refine_ls_structure_factor_coef Fsqd
_refine_ls_weighting_details 'calc w=1/[\s^2^(Fo^2^)+(0.0663P)^2^+8.0178P] where P=(Fo^2^+2Fc^2^)/3'
_refine_ls_weighting_scheme calc
_refine_ls_wR_factor_gt 0.1499
_refine_ls_wR_factor_ref 0.1555
_reflns_number_gt 5037
_reflns_number_total 6018
_reflns_threshold_expression >2sigma(I)
_cod_data_source_file c3ce41056k.txt
_cod_data_source_block 3
_cod_depositor_comments
;
The following automatic conversions were performed:

'_symmetry_cell_setting' value 'Orthorhombic' changed to
'orthorhombic' according to
/home/saulius/struct/CIF-dictionaries/cif_core.dic dictionary named
'cif_core.dic' version 2.4.2 from 2011-04-26.

Automatic conversion script
Id: cif_fix_values 1891 2012-01-12 08:04:46Z andrius 
;
_cod_original_sg_symbol_H-M 'Pccn '
_cod_database_code 7210985

loop_
_symmetry_equiv_pos_as_xyz
'x, y, z'
'-x+1/2, -y+1/2, z'
'x+1/2, -y, -z+1/2'
'-x, y+1/2, -z+1/2'
'-x, -y, -z'
'x-1/2, y-1/2, -z'
'-x-1/2, y, z-1/2'
'x, -y-1/2, z-1/2'

loop_
_atom_site_label
_atom_site_type_symbol
_atom_site_fract_x
_atom_site_fract_y
_atom_site_fract_z
_atom_site_U_iso_or_equiv
_atom_site_adp_type
_atom_site_occupancy
_atom_site_symmetry_multiplicity
_atom_site_calc_flag
_atom_site_refinement_flags
_atom_site_disorder_assembly
_atom_site_disorder_group
Co1 Co 0.41631(2) 0.09138(2) 0.32661(3) 0.02737(17) Uani 1 1 d U . .
Co2 Co 0.41196(2) 0.09195(2) 0.08505(3) 0.02782(17) Uani 1 1 d . . .
O1 O 0.47085(16) 0.0705(2) -0.1226(2) 0.0767(12) Uani 1 1 d . . .
O2 O 0.38163(14) 0.10222(12) -0.04891(18) 0.0391(6) Uani 1 1 d . . .
O3 O 0.47555(14) 0.07649(18) -0.4547(2) 0.0629(10) Uani 1 1 d . . .
O4 O 0.38797(13) 0.10428(12) -0.53594(17) 0.0368(6) Uani 1 1 d . . .
O5 O 0.17282(12) 0.12829(11) -0.21803(17) 0.0322(6) Uani 1 1 d . . .
O6 O 0.17454(12) 0.13106(12) -0.37155(18) 0.0356(6) Uani 1 1 d . . .
O7 O 0.45632(14) 0.07003(12) 0.20365(17) 0.0385(6) Uani 1 1 d U . .
O8 O 0.51145(15) 0.04859(14) 0.3828(2) 0.0498(7) Uani 1 1 d U . .
H8B H 0.5420 0.0739 0.3874 0.060 Uiso 1 1 d R C .
H8C H 0.5035 0.0342 0.4353 0.060 Uiso 1 1 d R . .
O9 O 0.5088(3) 0.0466(2) 0.0386(4) 0.1154(17) Uani 1 1 d U . .
H9A H 0.5370 0.0359 0.0788 0.138 Uiso 1 1 d R C .
H9B H 0.5168 0.0426 -0.0175 0.138 Uiso 1 1 d R . .
O12 O 0.6464(3) 0.0825(4) 0.3364(8) 0.095(3) Uani 0.50 1 d P . .
O13 O 0.7219(15) 0.7667(14) 0.5701(15) 0.29(2) Uani 0.50 1 d P . .
O14A O 0.6130(10) 0.0699(8) 0.1431(13) 0.101(6) Uani 0.35 1 d P A 1
O14B O 0.5951(8) 0.0786(7) 0.1934(13) 0.084(5) Uani 0.35 1 d P B 2
O14C O 0.5223(9) 0.0504(8) 0.1790(12) 0.105(5) Uani 0.30 1 d PU C 3
N11 N 0.33817(14) -0.08351(13) 0.3482(2) 0.0307(7) Uani 1 1 d . C .
N12 N 0.36568(15) 0.00771(13) 0.3335(2) 0.0329(7) Uani 1 1 d . . .
N21 N 0.46357(14) -0.25806(12) 0.4231(2) 0.0249(6) Uani 1 1 d . . .
N22 N 0.53789(14) -0.32794(12) 0.4260(2) 0.0297(7) Uani 1 1 d . . .
N31 N 0.53770(14) 0.24471(12) 0.3281(2) 0.0275(6) Uani 1 1 d . C .
N32 N 0.46284(15) 0.17472(13) 0.3223(2) 0.0306(7) Uani 1 1 d . . .
N41 N 0.66457(15) 0.41709(12) 0.4119(2) 0.0308(7) Uani 1 1 d . . .
N42 N 0.63745(16) 0.50892(13) 0.4225(2) 0.0336(7) Uani 1 1 d . . .
C1 C 0.28180(16) -0.23345(14) 0.3954(2) 0.0247(7) Uani 1 1 d . . .
C2 C 0.28157(16) -0.17464(14) 0.3753(2) 0.0274(7) Uani 1 1 d . . .
H2 H 0.2415 -0.1559 0.3640 0.033 Uiso 1 1 calc R . .
C3 C 0.34057(16) -0.14382(14) 0.3719(2) 0.0261(7) Uani 1 1 d . . .
C4 C 0.40132(17) -0.17042(14) 0.3877(3) 0.0271(7) Uani 1 1 d . . .
H4 H 0.4409 -0.1496 0.3847 0.033 Uiso 1 1 calc R . .
C5 C 0.40134(16) -0.22929(14) 0.4081(2) 0.0234(7) Uani 1 1 d . . .
C6 C 0.34257(16) -0.26054(14) 0.4128(2) 0.0250(7) Uani 1 1 d . . .
H6 H 0.3436 -0.2997 0.4277 0.030 Uiso 1 1 calc R . .
C7 C 0.71885(16) 0.26740(14) 0.3590(2) 0.0252(7) Uani 1 1 d . . .
C8 C 0.65795(17) 0.24126(15) 0.3388(2) 0.0271(7) Uani 1 1 d . . .
H8 H 0.6565 0.2026 0.3209 0.033 Uiso 1 1 calc R . .
C9 C 0.59996(16) 0.27291(15) 0.3457(2) 0.0257(7) Uani 1 1 d . . .
C10 C 0.60041(17) 0.33117(14) 0.3707(2) 0.0274(7) Uani 1 1 d . . .
H10 H 0.5610 0.3519 0.3767 0.033 Uiso 1 1 calc R . .
C11 C 0.66174(17) 0.35721(14) 0.3863(2) 0.0265(7) Uani 1 1 d . . .
C12 C 0.72043(16) 0.32582(14) 0.3811(2) 0.0271(7) Uani 1 1 d . . .
H12 H 0.7609 0.3440 0.3924 0.033 Uiso 1 1 calc R . .
C13 C 0.37737(18) 0.10107(16) -0.2095(2) 0.0306(8) Uani 1 1 d . . .
C14 C 0.41048(18) 0.09363(16) -0.2909(3) 0.0315(9) Uani 1 1 d . . .
H14 H 0.4549 0.0825 -0.2903 0.038 Uiso 1 1 calc R . .
C15 C 0.37865(17) 0.10251(15) -0.3744(2) 0.0285(8) Uani 1 1 d . . .
C16 C 0.31146(17) 0.11779(15) -0.3754(2) 0.0285(8) Uani 1 1 d . . .
H16 H 0.2898 0.1241 -0.4308 0.034 Uiso 1 1 calc R . .
C17 C 0.27679(17) 0.12359(15) -0.2933(2) 0.0273(8) Uani 1 1 d . . .
C18 C 0.31015(18) 0.11693(16) -0.2105(2) 0.0296(8) Uani 1 1 d . . .
H18 H 0.2877 0.1230 -0.1557 0.036 Uiso 1 1 calc R . .
C19 C 0.41264(18) 0.09046(17) -0.1190(3) 0.0357(9) Uani 1 1 d . . .
C20 C 0.41601(17) 0.09357(15) -0.4627(3) 0.0288(8) Uani 1 1 d . . .
C21 C 0.20171(17) 0.12916(14) -0.2943(2) 0.0262(7) Uani 1 1 d . . .
C101 C 0.38439(19) -0.04296(15) 0.3627(3) 0.0339(8) Uani 1 1 d . C .
H101 H 0.4252 -0.0501 0.3904 0.041 Uiso 1 1 calc R . .
C102 C 0.30287(19) -0.00114(17) 0.2973(3) 0.0418(10) Uani 1 1 d . C .
H102 H 0.2766 0.0275 0.2710 0.050 Uiso 1 1 calc R . .
C103 C 0.28544(19) -0.05651(17) 0.3054(3) 0.0428(10) Uani 1 1 d . . .
H103 H 0.2459 -0.0735 0.2862 0.051 Uiso 1 1 calc R C .
C201 C 0.47638(17) -0.31462(15) 0.4055(2) 0.0282(8) Uani 1 1 d . . .
H201 H 0.4455 -0.3406 0.3818 0.034 Uiso 1 1 calc R . .
C202 C 0.56610(18) -0.27748(16) 0.4584(3) 0.0361(9) Uani 1 1 d . . .
H202 H 0.6097 -0.2739 0.4788 0.043 Uiso 1 1 calc R . .
C203 C 0.52120(17) -0.23398(16) 0.4563(3) 0.0320(8) Uani 1 1 d . . .
H203 H 0.5279 -0.1957 0.4737 0.038 Uiso 1 1 calc R . .
C301 C 0.52491(17) 0.18735(15) 0.3417(3) 0.0306(8) Uani 1 1 d . C .
H301 H 0.5562 0.1606 0.3621 0.037 Uiso 1 1 calc R . .
C302 C 0.43435(19) 0.22590(17) 0.2947(3) 0.0372(9) Uani 1 1 d . C .
H302 H 0.3904 0.2301 0.2760 0.045 Uiso 1 1 calc R . .
C303 C 0.47961(18) 0.26938(17) 0.2988(3) 0.0356(9) Uani 1 1 d . . .
H303 H 0.4726 0.3082 0.2845 0.043 Uiso 1 1 calc R C .
C401 C 0.62008(18) 0.45856(15) 0.3909(3) 0.0320(8) Uani 1 1 d . . .
H401 H 0.5814 0.4519 0.3576 0.038 Uiso 1 1 calc R . .
C402 C 0.6974(2) 0.50013(16) 0.4657(3) 0.0489(12) Uani 1 1 d . . .
H402 H 0.7221 0.5287 0.4951 0.059 Uiso 1 1 calc R . .
C403 C 0.7151(2) 0.44423(17) 0.4593(3) 0.0505(12) Uani 1 1 d . . .
H403 H 0.7536 0.4272 0.4821 0.061 Uiso 1 1 calc R . .

loop_
_atom_site_aniso_label
_atom_site_aniso_U_11
_atom_site_aniso_U_22
_atom_site_aniso_U_33
_atom_site_aniso_U_23
_atom_site_aniso_U_13
_atom_site_aniso_U_12
Co1 0.0262(3) 0.0284(3) 0.0276(3) 0.00230(19) -0.00344(19) -0.00669(19)
Co2 0.0292(3) 0.0274(3) 0.0269(3) 0.00036(19) -0.00101(19) -0.00948(19)
O1 0.0357(18) 0.141(4) 0.054(2) 0.009(2) -0.0096(15) 0.027(2)
O2 0.0403(15) 0.0501(16) 0.0269(14) 0.0024(12) -0.0036(12) -0.0044(13)
O3 0.0287(15) 0.122(3) 0.0379(17) -0.0118(18) -0.0016(13) 0.0207(17)
O4 0.0337(14) 0.0497(16) 0.0270(14) 0.0005(12) 0.0022(11) 0.0056(12)
O5 0.0265(13) 0.0354(14) 0.0347(14) 0.0021(11) 0.0050(11) 0.0036(11)
O6 0.0247(12) 0.0462(16) 0.0358(15) 0.0063(12) -0.0029(11) -0.0002(11)
O7 0.0394(16) 0.0414(16) 0.0346(12) -0.0012(11) -0.0040(10) 0.0016(13)
O8 0.0433(15) 0.0582(19) 0.0477(17) 0.0054(15) -0.0009(13) 0.0028(13)
O9 0.099(3) 0.129(3) 0.118(3) -0.004(3) 0.013(3) 0.010(3)
O12 0.027(3) 0.084(6) 0.173(9) -0.042(6) 0.024(5) -0.011(3)
O13 0.34(5) 0.28(4) 0.240(19) -0.11(2) 0.01(2) -0.16(3)
O14A 0.107(15) 0.079(9) 0.117(15) 0.006(11) -0.045(11) 0.042(10)
O14B 0.065(8) 0.064(9) 0.122(15) 0.033(9) 0.026(9) 0.012(7)
O14C 0.114(9) 0.096(8) 0.106(8) -0.006(7) -0.014(7) 0.018(7)
N11 0.0221(14) 0.0281(16) 0.0417(18) 0.0054(13) -0.0009(13) 0.0019(12)
N12 0.0313(16) 0.0228(16) 0.0446(19) 0.0032(13) -0.0023(14) -0.0039(13)
N21 0.0205(14) 0.0207(14) 0.0335(15) 0.0004(12) 0.0009(12) 0.0023(11)
N22 0.0251(15) 0.0273(15) 0.0367(16) -0.0015(13) -0.0011(13) 0.0054(12)
N31 0.0236(14) 0.0226(15) 0.0362(16) 0.0001(12) -0.0012(12) -0.0037(12)
N32 0.0253(15) 0.0305(16) 0.0362(17) -0.0034(13) -0.0012(13) -0.0058(13)
N41 0.0266(15) 0.0227(15) 0.0430(18) -0.0001(13) -0.0101(13) -0.0001(12)
N42 0.0348(16) 0.0224(15) 0.0437(18) -0.0022(13) -0.0080(14) 0.0064(13)
C1 0.0210(16) 0.0216(16) 0.0315(18) -0.0016(14) 0.0016(14) -0.0016(13)
C2 0.0198(16) 0.0223(17) 0.040(2) 0.0017(15) -0.0013(14) 0.0034(13)
C3 0.0269(17) 0.0178(16) 0.0335(19) 0.0016(14) 0.0017(14) -0.0004(13)
C4 0.0200(16) 0.0215(17) 0.040(2) 0.0025(15) 0.0019(14) -0.0015(13)
C5 0.0181(15) 0.0239(17) 0.0283(18) -0.0004(13) 0.0014(13) 0.0050(13)
C6 0.0244(17) 0.0172(16) 0.0333(18) 0.0022(13) 0.0002(14) 0.0015(13)
C7 0.0216(16) 0.0226(16) 0.0314(18) 0.0024(14) 0.0007(14) 0.0017(14)
C8 0.0266(17) 0.0193(16) 0.0355(19) 0.0001(14) 0.0008(15) -0.0021(14)
C9 0.0208(16) 0.0265(18) 0.0297(18) 0.0023(14) -0.0017(14) -0.0036(14)
C10 0.0227(16) 0.0234(17) 0.036(2) 0.0015(14) -0.0019(14) 0.0018(13)
C11 0.0281(17) 0.0175(16) 0.0340(18) 0.0003(14) -0.0032(14) 0.0003(13)
C12 0.0213(16) 0.0219(16) 0.0381(19) 0.0016(15) -0.0039(14) -0.0024(13)
C13 0.0230(18) 0.035(2) 0.033(2) 0.0009(15) -0.0039(15) -0.0040(15)
C14 0.0219(18) 0.038(2) 0.035(2) -0.0014(16) -0.0014(14) -0.0010(15)
C15 0.0226(17) 0.0317(18) 0.0312(19) -0.0011(15) 0.0014(15) -0.0044(14)
C16 0.0260(17) 0.0315(19) 0.0279(18) 0.0020(15) -0.0018(14) -0.0020(14)
C17 0.0236(17) 0.0272(18) 0.0309(19) 0.0015(14) -0.0003(14) -0.0008(14)
C18 0.0262(18) 0.0322(19) 0.0305(19) -0.0009(15) 0.0009(14) -0.0043(15)
C19 0.028(2) 0.042(2) 0.037(2) 0.0047(17) -0.0058(16) -0.0051(16)
C20 0.0250(18) 0.035(2) 0.0265(19) -0.0024(15) -0.0009(14) -0.0032(14)
C21 0.0236(17) 0.0225(17) 0.033(2) 0.0017(14) 0.0002(14) 0.0016(14)
C101 0.034(2) 0.0234(18) 0.044(2) 0.0048(16) -0.0083(17) -0.0007(15)
C102 0.029(2) 0.028(2) 0.068(3) 0.0126(19) -0.0040(19) 0.0010(16)
C103 0.0243(19) 0.030(2) 0.074(3) 0.014(2) -0.0100(19) -0.0020(16)
C201 0.0235(17) 0.0228(17) 0.038(2) -0.0023(15) -0.0010(14) 0.0027(14)
C202 0.0241(18) 0.036(2) 0.048(2) -0.0077(17) -0.0092(16) 0.0036(16)
C203 0.0250(18) 0.0279(18) 0.043(2) -0.0064(16) -0.0037(15) -0.0009(14)
C301 0.0250(18) 0.0261(18) 0.041(2) 0.0007(15) -0.0031(15) -0.0036(14)
C302 0.0255(18) 0.039(2) 0.047(2) 0.0019(17) -0.0088(16) -0.0009(17)
C303 0.0267(19) 0.031(2) 0.049(2) 0.0028(17) -0.0064(16) 0.0013(16)
C401 0.0297(19) 0.0254(18) 0.041(2) -0.0023(16) -0.0084(16) 0.0024(15)
C402 0.044(2) 0.0247(19) 0.078(3) -0.010(2) -0.030(2) 0.0044(17)
C403 0.042(2) 0.028(2) 0.083(3) -0.011(2) -0.034(2) 0.0070(17)

loop_
_atom_type_symbol
_atom_type_description
_atom_type_scat_dispersion_real
_atom_type_scat_dispersion_imag
_atom_type_scat_source
C C 0.0033 0.0016 'International Tables Vol C Tables 4.2.6.8 and 6.1.1.4'
H H 0.0000 0.0000 'International Tables Vol C Tables 4.2.6.8 and 6.1.1.4'
N N 0.0061 0.0033 'International Tables Vol C Tables 4.2.6.8 and 6.1.1.4'
O O 0.0106 0.0060 'International Tables Vol C Tables 4.2.6.8 and 6.1.1.4'
Co Co 0.3494 0.9721 'International Tables Vol C Tables 4.2.6.8 and 6.1.1.4'
S S 0.1246 0.1234 'International Tables Vol C Tables 4.2.6.8 and 6.1.1.4'

loop_
_geom_angle_atom_site_label_1
_geom_angle_atom_site_label_2
_geom_angle_atom_site_label_3
_geom_angle
_geom_angle_site_symmetry_1
_geom_angle_site_symmetry_3
O7 Co1 O5 99.34(11) . 7_656
O7 Co1 O4 169.94(11) . 1_556
O5 Co1 O4 90.48(10) 7_656 1_556
O7 Co1 N32 91.11(12) . .
O5 Co1 N32 89.93(11) 7_656 .
O4 Co1 N32 91.09(11) 1_556 .
O7 Co1 N12 90.60(12) . .
O5 Co1 N12 88.61(11) 7_656 .
O4 Co1 N12 87.44(12) 1_556 .
N32 Co1 N12 177.92(12) . .
O7 Co1 O8 83.28(11) . .
O5 Co1 O8 176.77(11) 7_656 .
O4 Co1 O8 86.83(11) 1_556 .
N32 Co1 O8 91.91(12) . .
N12 Co1 O8 89.48(12) . .
O7 Co2 O6 102.63(11) . 7_656
O7 Co2 O2 167.43(12) . .
O6 Co2 O2 89.57(11) 7_656 .
O7 Co2 N22 94.29(12) . 4_655
O6 Co2 N22 92.43(11) 7_656 4_655
O2 Co2 N22 88.13(11) . 4_655
O7 Co2 N42 91.39(12) . 4_645
O6 Co2 N42 90.96(12) 7_656 4_645
O2 Co2 N42 85.30(12) . 4_645
N22 Co2 N42 172.59(12) 4_655 4_645
O7 Co2 O9 76.49(17) . .
O6 Co2 O9 178.81(16) 7_656 .
O2 Co2 O9 91.27(17) . .
N22 Co2 O9 88.43(15) 4_655 .
N42 Co2 O9 88.27(16) 4_645 .
C19 O2 Co2 128.0(3) . .
C20 O4 Co1 132.4(2) . 1_554
C21 O5 Co1 132.8(2) . 7_655
C21 O6 Co2 129.0(2) . 7_655
O14C O7 Co2 105.7(7) . .
O14C O7 Co1 131.3(7) . .
Co2 O7 Co1 121.73(14) . .
Co1 O8 H8B 109.3 . .
Co1 O8 H8C 109.5 . .
H8B O8 H8C 109.5 . .
Co2 O9 H9A 119.2 . .
Co2 O9 H9B 119.8 . .
H9A O9 H9B 120.8 . .
C101 N11 C103 106.8(3) . .
C101 N11 C3 128.2(3) . .
C103 N11 C3 125.0(3) . .
C101 N12 C102 104.8(3) . .
C101 N12 Co1 132.5(3) . .
C102 N12 Co1 122.5(2) . .
C201 N21 C203 107.3(3) . .
C201 N21 C5 125.7(3) . .
C203 N21 C5 127.0(3) . .
C201 N22 C202 105.6(3) . .
C201 N22 Co2 129.7(2) . 4_645
C202 N22 Co2 124.7(2) . 4_645
C301 N31 C303 106.8(3) . .
C301 N31 C9 125.4(3) . .
C303 N31 C9 127.7(3) . .
C301 N32 C302 105.6(3) . .
C301 N32 Co1 127.5(3) . .
C302 N32 Co1 126.9(2) . .
C401 N41 C403 106.3(3) . .
C401 N41 C11 126.9(3) . .
C403 N41 C11 126.8(3) . .
C401 N42 C402 105.5(3) . .
C401 N42 Co2 130.7(3) . 4_655
C402 N42 Co2 123.8(2) . 4_655
C2 C1 C6 118.7(3) . .
C2 C1 C1 119.9(4) . 2_545
C6 C1 C1 121.4(4) . 2_545
C3 C2 C1 120.5(3) . .
C3 C2 H2 119.8 . .
C1 C2 H2 119.8 . .
C2 C3 C4 121.4(3) . .
C2 C3 N11 118.6(3) . .
C4 C3 N11 120.0(3) . .
C3 C4 C5 118.0(3) . .
C3 C4 H4 121.0 . .
C5 C4 H4 121.0 . .
C6 C5 C4 121.3(3) . .
C6 C5 N21 119.7(3) . .
C4 C5 N21 119.1(3) . .
C5 C6 C1 120.2(3) . .
C5 C6 H6 119.9 . .
C1 C6 H6 119.9 . .
C12 C7 C8 119.3(3) . .
C12 C7 C7 120.4(4) . 2_655
C8 C7 C7 120.3(4) . 2_655
C9 C8 C7 119.8(3) . .
C9 C8 H8 120.1 . .
C7 C8 H8 120.1 . .
C8 C9 C10 121.7(3) . .
C8 C9 N31 118.9(3) . .
C10 C9 N31 119.4(3) . .
C11 C10 C9 117.8(3) . .
C11 C10 H10 121.1 . .
C9 C10 H10 121.1 . .
C12 C11 C10 121.3(3) . .
C12 C11 N41 119.0(3) . .
C10 C11 N41 119.7(3) . .
C11 C12 C7 120.1(3) . .
C11 C12 H12 120.0 . .
C7 C12 H12 120.0 . .
C14 C13 C18 119.4(3) . .
C14 C13 C19 120.5(3) . .
C18 C13 C19 120.1(3) . .
C13 C14 C15 121.2(3) . .
C13 C14 H14 119.4 . .
C15 C14 H14 119.4 . .
C14 C15 C16 119.4(3) . .
C14 C15 C20 120.1(3) . .
C16 C15 C20 120.5(3) . .
C17 C16 C15 119.9(3) . .
C17 C16 H16 120.0 . .
C15 C16 H16 120.0 . .
C18 C17 C16 119.8(3) . .
C18 C17 C21 119.8(3) . .
C16 C17 C21 119.8(3) . .
C17 C18 C13 120.2(3) . .
C17 C18 H18 119.9 . .
C13 C18 H18 119.9 . .
O2 C19 O1 126.0(4) . .
O2 C19 C13 116.9(3) . .
O1 C19 C13 117.1(4) . .
O4 C20 O3 125.0(4) . .
O4 C20 C15 119.2(3) . .
O3 C20 C15 115.8(3) . .
O6 C21 O5 126.7(3) . .
O6 C21 C17 116.5(3) . .
O5 C21 C17 116.7(3) . .
N12 C101 N11 112.2(3) . .
N12 C101 H101 123.9 . .
N11 C101 H101 123.9 . .
C103 C102 N12 110.4(3) . .
C103 C102 H102 124.8 . .
N12 C102 H102 124.8 . .
C102 C103 N11 105.8(3) . .
C102 C103 H103 127.1 . .
N11 C103 H103 127.1 . .
N22 C201 N21 111.2(3) . .
N22 C201 H201 124.4 . .
N21 C201 H201 124.4 . .
C203 C202 N22 110.2(3) . .
C203 C202 H202 124.9 . .
N22 C202 H202 124.9 . .
C202 C203 N21 105.7(3) . .
C202 C203 H203 127.1 . .
N21 C203 H203 127.1 . .
N32 C301 N31 111.3(3) . .
N32 C301 H301 124.3 . .
N31 C301 H301 124.3 . .
C303 C302 N32 110.1(3) . .
C303 C302 H302 124.9 . .
N32 C302 H302 124.9 . .
C302 C303 N31 106.1(3) . .
C302 C303 H303 126.9 . .
N31 C303 H303 126.9 . .
N42 C401 N41 112.2(3) . .
N42 C401 H401 123.9 . .
N41 C401 H401 123.9 . .
C403 C402 N42 110.0(3) . .
C403 C402 H402 125.0 . .
N42 C402 H402 125.0 . .
C402 C403 N41 106.1(3) . .
C402 C403 H403 127.0 . .
N41 C403 H403 127.0 . .

loop_
_geom_bond_atom_site_label_1
_geom_bond_atom_site_label_2
_geom_bond_distance
_geom_bond_site_symmetry_2
Co1 O7 2.030(3) .
Co1 O5 2.088(3) 7_656
Co1 O4 2.109(3) 1_556
Co1 N32 2.140(3) .
Co1 N12 2.186(3) .
Co1 O8 2.304(3) .
Co2 O7 2.014(3) .
Co2 O6 2.059(3) 7_656
Co2 O2 2.064(3) .
Co2 N22 2.113(3) 4_655
Co2 N42 2.162(3) 4_645
Co2 O9 2.312(5) .
O1 C19 1.258(5) .
O2 C19 1.229(5) .
O3 C20 1.265(4) .
O4 C20 1.235(5) .
O4 Co1 2.109(3) 1_554
O5 C21 1.257(4) .
O5 Co1 2.088(3) 7_655
O6 C21 1.255(4) .
O6 Co2 2.059(3) 7_655
O7 O14C 1.447(19) .
O8 H8B 0.8501 .
O8 H8C 0.8500 .
O9 H9A 0.8528 .
O9 H9B 0.8409 .
O13 O13 1.37(6) 2_665
N11 C101 1.336(5) .
N11 C103 1.379(5) .
N11 C3 1.436(4) .
N12 C101 1.301(5) .
N12 C102 1.384(5) .
N21 C201 1.356(4) .
N21 C203 1.373(4) .
N21 C5 1.433(4) .
N22 C201 1.309(4) .
N22 C202 1.379(5) .
N22 Co2 2.113(3) 4_645
N31 C301 1.364(5) .
N31 C303 1.368(5) .
N31 C9 1.434(4) .
N32 C301 1.312(5) .
N32 C302 1.374(5) .
N41 C401 1.346(4) .
N41 C403 1.380(5) .
N41 C11 1.434(4) .
N42 C401 1.299(5) .
N42 C402 1.376(5) .
N42 Co2 2.162(3) 4_655
C1 C2 1.389(5) .
C1 C6 1.396(5) .
C1 C1 1.489(6) 2_545
C2 C3 1.384(5) .
C2 H2 0.9300 .
C3 C4 1.386(5) .
C4 C5 1.391(5) .
C4 H4 0.9300 .
C5 C6 1.386(5) .
C6 H6 0.9300 .
C7 C12 1.387(5) .
C7 C8 1.396(5) .
C7 C7 1.488(6) 2_655
C8 C9 1.379(5) .
C8 H8 0.9300 .
C9 C10 1.394(5) .
C10 C11 1.390(5) .
C10 H10 0.9300 .
C11 C12 1.386(5) .
C12 H12 0.9300 .
C13 C14 1.375(5) .
C13 C18 1.400(5) .
C13 C19 1.521(5) .
C14 C15 1.393(5) .
C14 H14 0.9300 .
C15 C16 1.396(5) .
C15 C20 1.507(5) .
C16 C17 1.394(5) .
C16 H16 0.9300 .
C17 C18 1.392(5) .
C17 C21 1.514(5) .
C18 H18 0.9300 .
C101 H101 0.9300 .
C102 C103 1.331(6) .
C102 H102 0.9300 .
C103 H103 0.9300 .
C201 H201 0.9300 .
C202 C203 1.351(5) .
C202 H202 0.9300 .
C203 H203 0.9300 .
C301 H301 0.9300 .
C302 C303 1.356(5) .
C302 H302 0.9300 .
C303 H303 0.9300 .
C401 H401 0.9300 .
C402 C403 1.342(5) .
C402 H402 0.9300 .
C403 H403 0.9300 .

loop_
_geom_torsion_atom_site_label_1
_geom_torsion_atom_site_label_2
_geom_torsion_atom_site_label_3
_geom_torsion_atom_site_label_4
_geom_torsion
_geom_torsion_site_symmetry_1
O7 Co2 O2 C19 -18.1(7) .
O6 Co2 O2 C19 175.7(3) 7_656
N22 Co2 O2 C19 83.3(3) 4_655
N42 Co2 O2 C19 -93.3(3) 4_645
O9 Co2 O2 C19 -5.1(3) .
O6 Co2 O7 O14C -171.3(8) 7_656
O2 Co2 O7 O14C 22.9(10) .
N22 Co2 O7 O14C -77.8(8) 4_655
N42 Co2 O7 O14C 97.4(8) 4_645
O9 Co2 O7 O14C 9.5(8) .
O6 Co2 O7 Co1 -3.13(18) 7_656
O2 Co2 O7 Co1 -168.9(4) .
N22 Co2 O7 Co1 90.33(17) 4_655
N42 Co2 O7 Co1 -94.43(17) 4_645
O9 Co2 O7 Co1 177.7(2) .
O5 Co1 O7 O14C 169.5(10) 7_656
O4 Co1 O7 O14C -23.2(13) 1_556
N32 Co1 O7 O14C 79.4(10) .
N12 Co1 O7 O14C -101.8(10) .
O8 Co1 O7 O14C -12.4(10) .
O5 Co1 O7 Co2 4.69(18) 7_656
O4 Co1 O7 Co2 172.0(5) 1_556
N32 Co1 O7 Co2 -85.42(17) .
N12 Co1 O7 Co2 93.38(17) .
O8 Co1 O7 Co2 -177.21(17) .
O7 Co1 N12 C101 86.1(4) .
O5 Co1 N12 C101 -174.5(4) 7_656
O4 Co1 N12 C101 -84.0(4) 1_556
N32 Co1 N12 C101 -129(3) .
O8 Co1 N12 C101 2.9(4) .
O7 Co1 N12 C102 -88.7(3) .
O5 Co1 N12 C102 10.6(3) 7_656
O4 Co1 N12 C102 101.2(3) 1_556
N32 Co1 N12 C102 56(3) .
O8 Co1 N12 C102 -172.0(3) .
O7 Co1 N32 C301 -79.6(3) .
O5 Co1 N32 C301 -178.9(3) 7_656
O4 Co1 N32 C301 90.6(3) 1_556
N12 Co1 N32 C301 136(3) .
O8 Co1 N32 C301 3.7(3) .
O7 Co1 N32 C302 97.4(3) .
O5 Co1 N32 C302 -2.0(3) 7_656
O4 Co1 N32 C302 -92.5(3) 1_556
N12 Co1 N32 C302 -47(4) .
O8 Co1 N32 C302 -179.3(3) .
C6 C1 C2 C3 0.5(5) .
C1 C1 C2 C3 -177.7(3) 2_545
C1 C2 C3 C4 0.5(5) .
C1 C2 C3 N11 178.1(3) .
C101 N11 C3 C2 161.6(4) .
C103 N11 C3 C2 -17.9(6) .
C101 N11 C3 C4 -20.7(6) .
C103 N11 C3 C4 159.8(4) .
C2 C3 C4 C5 -0.7(5) .
N11 C3 C4 C5 -178.3(3) .
C3 C4 C5 C6 -0.1(5) .
C3 C4 C5 N21 178.9(3) .
C201 N21 C5 C6 28.8(5) .
C203 N21 C5 C6 -152.3(3) .
C201 N21 C5 C4 -150.3(3) .
C203 N21 C5 C4 28.7(5) .
C4 C5 C6 C1 1.2(5) .
N21 C5 C6 C1 -177.9(3) .
C2 C1 C6 C5 -1.3(5) .
C1 C1 C6 C5 176.9(2) 2_545
C12 C7 C8 C9 -3.3(5) .
C7 C7 C8 C9 175.2(2) 2_655
C7 C8 C9 C10 1.3(5) .
C7 C8 C9 N31 -177.7(3) .
C301 N31 C9 C8 28.8(5) .
C303 N31 C9 C8 -154.2(4) .
C301 N31 C9 C10 -150.2(4) .
C303 N31 C9 C10 26.9(5) .
C8 C9 C10 C11 1.7(5) .
N31 C9 C10 C11 -179.3(3) .
C9 C10 C11 C12 -2.7(5) .
C9 C10 C11 N41 179.9(3) .
C401 N41 C11 C12 155.0(4) .
C403 N41 C11 C12 -21.6(6) .
C401 N41 C11 C10 -27.6(6) .
C403 N41 C11 C10 155.8(4) .
C10 C11 C12 C7 0.7(5) .
N41 C11 C12 C7 178.1(3) .
C8 C7 C12 C11 2.3(5) .
C7 C7 C12 C11 -176.2(3) 2_655
C18 C13 C14 C15 1.1(6) .
C19 C13 C14 C15 179.2(3) .
C13 C14 C15 C16 -1.7(6) .
C13 C14 C15 C20 -179.5(3) .
C14 C15 C16 C17 -0.5(5) .
C20 C15 C16 C17 177.4(3) .
C15 C16 C17 C18 3.2(5) .
C15 C16 C17 C21 -168.7(3) .
C16 C17 C18 C13 -3.8(5) .
C21 C17 C18 C13 168.1(3) .
C14 C13 C18 C17 1.7(6) .
C19 C13 C18 C17 -176.5(3) .
Co2 O2 C19 O1 -1.7(6) .
Co2 O2 C19 C13 178.4(2) .
C14 C13 C19 O2 174.6(4) .
C18 C13 C19 O2 -7.3(5) .
C14 C13 C19 O1 -5.4(6) .
C18 C13 C19 O1 172.8(4) .
Co1 O4 C20 O3 8.2(6) 1_554
Co1 O4 C20 C15 -173.5(2) 1_554
C14 C15 C20 O4 -176.6(4) .
C16 C15 C20 O4 5.6(5) .
C14 C15 C20 O3 1.8(5) .
C16 C15 C20 O3 -176.0(4) .
Co2 O6 C21 O5 -36.7(5) 7_655
Co2 O6 C21 C17 139.2(3) 7_655
Co1 O5 C21 O6 34.6(5) 7_655
Co1 O5 C21 C17 -141.3(3) 7_655
C18 C17 C21 O6 -175.3(3) .
C16 C17 C21 O6 -3.4(5) .
C18 C17 C21 O5 1.0(5) .
C16 C17 C21 O5 173.0(3) .
C102 N12 C101 N11 -0.2(5) .
Co1 N12 C101 N11 -175.8(3) .
C103 N11 C101 N12 0.4(5) .
C3 N11 C101 N12 -179.1(3) .
C101 N12 C102 C103 0.0(5) .
Co1 N12 C102 C103 176.0(3) .
N12 C102 C103 N11 0.3(5) .
C101 N11 C103 C102 -0.4(5) .
C3 N11 C103 C102 179.2(4) .
C202 N22 C201 N21 0.0(4) .
Co2 N22 C201 N21 179.8(2) 4_645
C203 N21 C201 N22 0.6(4) .
C5 N21 C201 N22 179.7(3) .
C201 N22 C202 C203 -0.5(5) .
Co2 N22 C202 C203 179.6(3) 4_645
N22 C202 C203 N21 0.9(5) .
C201 N21 C203 C202 -0.9(4) .
C5 N21 C203 C202 -180.0(3) .
C302 N32 C301 N31 0.2(4) .
Co1 N32 C301 N31 177.7(2) .
C303 N31 C301 N32 0.3(4) .
C9 N31 C301 N32 177.9(3) .
C301 N32 C302 C303 -0.7(5) .
Co1 N32 C302 C303 -178.2(3) .
N32 C302 C303 N31 0.9(5) .
C301 N31 C303 C302 -0.8(4) .
C9 N31 C303 C302 -178.2(3) .
C402 N42 C401 N41 0.9(5) .
Co2 N42 C401 N41 -178.8(3) 4_655
C403 N41 C401 N42 -1.4(5) .
C11 N41 C401 N42 -178.5(3) .
C401 N42 C402 C403 0.0(6) .
Co2 N42 C402 C403 179.7(3) 4_655
N42 C402 C403 N41 -0.8(6) .
C401 N41 C403 C402 1.3(5) .
C11 N41 C403 C402 178.5(4) .
